data_4104808
loop_
_publ_author_name
'Peter D. Southon'
'Lang Liu'
'Elizabeth A. Fellows'
'David J. Price'
'Gregory J. Halder'
'Karena W. Chapman'
'Boujemaa Moubaraki'
'Keith S. Murray'
'Jean-Fran\,cois L\'etard'
'Cameron J. Kepert'

_publ_contact_author_address
; 
School of Chemistry
University of Sydney
NSW 2006
Australia
;
_publ_contact_author_email c.kepert@chem.usyd.edu.au
_publ_contact_author_fax +61-2-9351-3329
_publ_contact_author_name 'Prof. Cameron J. Kepert'
_publ_contact_author_phone +61-2-9351-5741
_publ_section_title
;
 Dynamic Interplay between Spin-Crossover and Host-Guest Function in a
 Nanoporous Metal-Organic Framework Material
;
_journal_name_full 'Journal of the American Chemical Society'
_journal_page_first 10998
_journal_page_last 11009
_journal_paper_doi 10.1021/ja902187d
_journal_volume 131
_journal_year 2009
_chemical_formula_moiety 'C8 H8 Fe N6 Ni O2'
_chemical_formula_sum 'C8 H8 Fe N6 Ni O2'
_chemical_formula_weight 334.76
_chemical_name_common '[Fe(pz)Ni(CN)4].2H2O'
_chemical_name_systematic
; 
 ? 
;
_space_group_IT_number 47
_symmetry_cell_setting orthorhombic
_symmetry_space_group_name_Hall '-P 2 2'
_symmetry_space_group_name_H-M 'P m m m'
_atom_sites_solution_hydrogens geom
_atom_sites_solution_primary direct
_atom_sites_solution_secondary difmap
_audit_creation_method SHELXL-97
_cell_angle_alpha 90.00
_cell_angle_beta 90.00
_cell_angle_gamma 90.00
_cell_formula_units_Z 1
_cell_length_a 7.1139(3)
_cell_length_b 6.9109(4)
_cell_length_c 6.7799(3)
_cell_measurement_reflns_used 1415
_cell_measurement_temperature 150(2)
_cell_measurement_theta_max 29.922
_cell_measurement_theta_min 2.8635
_cell_volume 333.32(3)
_computing_cell_refinement 'SAINT Ver. 7.23A  (Bruker-AXS, 2005)'
_computing_data_collection 'APEX2 Ver. 2.1-3 (Bruker-AXS, 2007)'
_computing_data_reduction 'SAINT Ver. 7.23A'
_computing_molecular_graphics 'XPMA/ZORTEP, WebLab Viewer 3.7'
_computing_publication_material CIFTAB
_computing_structure_refinement 'SHELXL-97 (Sheldrick, 1997)'
_computing_structure_solution 'SHELXS-97 (Sheldrick, 1990)'
_diffrn_ambient_temperature 150(2)
_diffrn_measured_fraction_theta_full 0.961
_diffrn_measured_fraction_theta_max 0.973
_diffrn_measurement_device_type 'Bruker-Nonius FR591 Kappa APEX II'
_diffrn_measurement_method 'phi and omega scans'
_diffrn_radiation_monochromator graphite
_diffrn_radiation_source 'fine-focus rotating anode'
_diffrn_radiation_type MoK\a
_diffrn_radiation_wavelength 0.71073
_diffrn_reflns_av_R_equivalents 0.0117
_diffrn_reflns_av_sigmaI/netI 0.0118
_diffrn_reflns_limit_h_max 9
_diffrn_reflns_limit_h_min -9
_diffrn_reflns_limit_k_max 3
_diffrn_reflns_limit_k_min -9
_diffrn_reflns_limit_l_max 9
_diffrn_reflns_limit_l_min -9
_diffrn_reflns_number 2462
_diffrn_reflns_theta_full 25.00
_diffrn_reflns_theta_max 29.92
_diffrn_reflns_theta_min 2.86
_diffrn_standards_number 0
_exptl_absorpt_coefficient_mu 2.502
_exptl_absorpt_correction_T_max 0.942
_exptl_absorpt_correction_T_min 0.837
_exptl_absorpt_correction_type multi-scan
_exptl_absorpt_process_details 'SADABS (Bruker-AXS, 2004)'
_exptl_crystal_colour red-yellow
_exptl_crystal_density_diffrn 1.668
_exptl_crystal_description 'rectangular block'
_exptl_crystal_F_000 168
_exptl_crystal_size_max 0.071
_exptl_crystal_size_mid 0.024
_exptl_crystal_size_min 0.024
_refine_diff_density_max 1.039
_refine_diff_density_min -0.550
_refine_diff_density_rms 0.162
_refine_ls_extinction_method none
_refine_ls_goodness_of_fit_ref 1.118
_refine_ls_hydrogen_treatment constr
_refine_ls_matrix_type full
_refine_ls_number_parameters 38
_refine_ls_number_reflns 585
_refine_ls_number_restraints 1
_refine_ls_restrained_S_all 1.117
_refine_ls_R_factor_all 0.0394
_refine_ls_R_factor_gt 0.0334
_refine_ls_shift/su_max 0.000
_refine_ls_shift/su_mean 0.000
_refine_ls_structure_factor_coef Fsqd
_refine_ls_weighting_details 'calc w=1/[\s^2^(Fo^2^)+(0.0446P)^2^+0.6984P] where P=(Fo^2^+2Fc^2^)/3'
_refine_ls_weighting_scheme calc
_refine_ls_wR_factor_gt 0.0885
_refine_ls_wR_factor_ref 0.0936
_reflns_number_gt 507
_reflns_number_total 586
_reflns_threshold_expression >2sigma(I)
_cod_data_source_file ja902187d_si_001_2.cif
_cod_data_source_block 1.2H2O(150)
_cod_database_code 4104808

loop_
_symmetry_equiv_pos_as_xyz
'x, y, z'
'-x, -y, z'
'x, -y, -z'
'-x, y, -z'
'-x, -y, -z'
'x, y, -z'
'-x, y, z'
'x, -y, z'

loop_
_atom_site_label
_atom_site_type_symbol
_atom_site_fract_x
_atom_site_fract_y
_atom_site_fract_z
_atom_site_U_iso_or_equiv
_atom_site_adp_type
_atom_site_occupancy
_atom_site_symmetry_multiplicity
_atom_site_calc_flag
_atom_site_refinement_flags
Ni1 Ni 0.5000 0.5000 0.0000 0.0097(2) Uani 1 8 d S
Fe1 Fe 0.0000 0.0000 0.0000 0.0086(2) Uani 1 8 d S
O10 O 0.5000 0.203(2) 0.5000 0.059(3) Uiso 0.385(4) 4 d SP
O11 O 0.5000 0.0000 0.417(4) 0.059(3) Uiso 0.215(10) 4 d SP
O12 O 0.5000 0.413(5) 0.5000 0.059(3) Uiso 0.171(11) 4 d SP
O13 O 0.344(4) 0.5000 0.5000 0.059(3) Uiso 0.228(10) 4 d SP
N1 N 0.1948(3) 0.1973(4) 0.0000 0.0125(5) Uani 1 2 d S
N2 N 0.0000 0.0000 0.2929(5) 0.0122(6) Uani 1 4 d S
C1 C 0.3125(4) 0.3111(4) 0.0000 0.0125(5) Uani 1 2 d S
C2 C 0.0000 0.1641(5) 0.3972(4) 0.0178(6) Uani 1 2 d S
H2 H 0.0000 0.2843 0.3292 0.021 Uiso 1 2 calc SR

loop_
_atom_site_aniso_label
_atom_site_aniso_U_11
_atom_site_aniso_U_22
_atom_site_aniso_U_33
_atom_site_aniso_U_23
_atom_site_aniso_U_13
_atom_site_aniso_U_12
Ni1 0.0081(3) 0.0072(3) 0.0138(3) 0.000 0.000 0.000
Fe1 0.0081(4) 0.0078(4) 0.0097(4) 0.000 0.000 0.000
N1 0.0116(10) 0.0126(11) 0.0134(9) 0.000 0.000 0.0004(9)
N2 0.0122(13) 0.0127(15) 0.0118(14) 0.000 0.000 0.000
C1 0.0122(11) 0.0114(12) 0.0141(11) 0.000 0.000 0.0022(10)
C2 0.0236(13) 0.0143(13) 0.0155(13) -0.0003(11) 0.000 0.000

loop_
_atom_type_symbol
_atom_type_description
_atom_type_scat_dispersion_real
_atom_type_scat_dispersion_imag
_atom_type_scat_source
C C 0.0033 0.0016 'International Tables Vol C Tables 4.2.6.8 and 6.1.1.4'
H H 0.0000 0.0000 'International Tables Vol C Tables 4.2.6.8 and 6.1.1.4'
N N 0.0061 0.0033 'International Tables Vol C Tables 4.2.6.8 and 6.1.1.4'
O O 0.0106 0.0060 'International Tables Vol C Tables 4.2.6.8 and 6.1.1.4'
Fe Fe 0.3463 0.8444 'International Tables Vol C Tables 4.2.6.8 and 6.1.1.4'
Ni Ni 0.3393 1.1124 'International Tables Vol C Tables 4.2.6.8 and 6.1.1.4'

loop_
_geom_angle_atom_site_label_1
_geom_angle_atom_site_label_2
_geom_angle_atom_site_label_3
_geom_angle
_geom_angle_site_symmetry_1
_geom_angle_site_symmetry_3
C1 Ni1 C1 180.0 5_665 .
C1 Ni1 C1 91.25(17) 5_665 3_565
C1 Ni1 C1 88.75(17) . 3_565
C1 Ni1 C1 88.75(17) 5_665 7_655
C1 Ni1 C1 91.25(17) . 7_655
C1 Ni1 C1 180.0 3_565 7_655
C1 Ni1 O12 83.0(4) 5_665 5_666
C1 Ni1 O12 97.0(4) . 5_666
C1 Ni1 O12 83.0(4) 3_565 5_666
C1 Ni1 O12 97.0(4) 7_655 5_666
C1 Ni1 O12 97.0(4) 5_665 1_554
C1 Ni1 O12 83.0(4) . 1_554
C1 Ni1 O12 97.0(4) 3_565 1_554
C1 Ni1 O12 83.0(4) 7_655 1_554
O12 Ni1 O12 180.000(1) 5_666 1_554
C1 Ni1 O12 97.0(4) 5_665 .
C1 Ni1 O12 83.0(4) . .
C1 Ni1 O12 97.0(4) 3_565 .
C1 Ni1 O12 83.0(4) 7_655 .
O12 Ni1 O12 20.1(11) 5_666 .
O12 Ni1 O12 159.9(11) 1_554 .
C1 Ni1 O12 83.0(4) 5_665 5_665
C1 Ni1 O12 97.0(4) . 5_665
C1 Ni1 O12 83.0(4) 3_565 5_665
C1 Ni1 O12 97.0(4) 7_655 5_665
O12 Ni1 O12 159.9(11) 5_666 5_665
O12 Ni1 O12 20.1(11) 1_554 5_665
O12 Ni1 O12 180.0(11) . 5_665
C1 Ni1 O13 77.2(3) 5_665 5_666
C1 Ni1 O13 102.8(3) . 5_666
C1 Ni1 O13 102.8(3) 3_565 5_666
C1 Ni1 O13 77.2(3) 7_655 5_666
O12 Ni1 O13 20.6(4) 5_666 5_666
O12 Ni1 O13 159.4(4) 1_554 5_666
O12 Ni1 O13 20.6(4) . 5_666
O12 Ni1 O13 159.4(4) 5_665 5_666
C1 Ni1 O13 102.8(3) 5_665 1_554
C1 Ni1 O13 77.2(3) . 1_554
C1 Ni1 O13 77.2(3) 3_565 1_554
C1 Ni1 O13 102.8(3) 7_655 1_554
O12 Ni1 O13 159.4(4) 5_666 1_554
O12 Ni1 O13 20.6(4) 1_554 1_554
O12 Ni1 O13 159.4(4) . 1_554
O12 Ni1 O13 20.6(4) 5_665 1_554
O13 Ni1 O13 180.0 5_666 1_554
C1 Ni1 O13 102.8(3) 5_665 .
C1 Ni1 O13 77.2(3) . .
C1 Ni1 O13 77.2(3) 3_565 .
C1 Ni1 O13 102.8(3) 7_655 .
O12 Ni1 O13 20.6(4) 5_666 .
O12 Ni1 O13 159.4(4) 1_554 .
O12 Ni1 O13 20.6(4) . .
O12 Ni1 O13 159.4(4) 5_665 .
O13 Ni1 O13 36.2(8) 5_666 .
O13 Ni1 O13 143.8(8) 1_554 .
C1 Ni1 O13 77.2(3) 5_665 5_665
C1 Ni1 O13 102.8(3) . 5_665
C1 Ni1 O13 102.8(3) 3_565 5_665
C1 Ni1 O13 77.2(3) 7_655 5_665
O12 Ni1 O13 159.4(4) 5_666 5_665
O12 Ni1 O13 20.6(4) 1_554 5_665
O12 Ni1 O13 159.4(4) . 5_665
O12 Ni1 O13 20.6(4) 5_665 5_665
O13 Ni1 O13 143.8(8) 5_666 5_665
O13 Ni1 O13 36.2(8) 1_554 5_665
O13 Ni1 O13 180.0 . 5_665
N1 Fe1 N1 180.00(15) . 5
N1 Fe1 N1 89.09(14) . 3
N1 Fe1 N1 90.91(14) 5 3
N1 Fe1 N1 90.91(14) . 7
N1 Fe1 N1 89.09(14) 5 7
N1 Fe1 N1 180.00(10) 3 7
N1 Fe1 N2 90.0 . 5
N1 Fe1 N2 90.0 5 5
N1 Fe1 N2 90.0 3 5
N1 Fe1 N2 90.0 7 5
N1 Fe1 N2 90.0 . .
N1 Fe1 N2 90.0 5 .
N1 Fe1 N2 90.0 3 .
N1 Fe1 N2 90.0 7 .
N2 Fe1 N2 180.0 5 .
N1 Fe1 O11 123.91(14) . 5
N1 Fe1 O11 56.09(14) 5 5
N1 Fe1 O11 123.91(14) 3 5
N1 Fe1 O11 56.09(14) 7 5
N2 Fe1 O11 51.5(2) 5 5
N2 Fe1 O11 128.5(2) . 5
N1 Fe1 O11 56.09(14) . .
N1 Fe1 O11 123.91(14) 5 .
N1 Fe1 O11 56.09(14) 3 .
N1 Fe1 O11 123.91(14) 7 .
N2 Fe1 O11 128.5(2) 5 .
N2 Fe1 O11 51.5(2) . .
O11 Fe1 O11 180.0(5) 5 .
N1 Fe1 O11 56.09(14) . 5_655
N1 Fe1 O11 123.91(14) 5 5_655
N1 Fe1 O11 56.09(14) 3 5_655
N1 Fe1 O11 123.91(14) 7 5_655
N2 Fe1 O11 51.5(2) 5 5_655
N2 Fe1 O11 128.5(2) . 5_655
O11 Fe1 O11 103.0(5) 5 5_655
O11 Fe1 O11 77.0(5) . 5_655
N1 Fe1 O11 123.91(14) . 1_455
N1 Fe1 O11 56.09(14) 5 1_455
N1 Fe1 O11 123.91(14) 3 1_455
N1 Fe1 O11 56.09(14) 7 1_455
N2 Fe1 O11 128.5(2) 5 1_455
N2 Fe1 O11 51.5(2) . 1_455
O11 Fe1 O11 77.0(5) 5 1_455
O11 Fe1 O11 103.0(5) . 1_455
O11 Fe1 O11 180.0 5_655 1_455
O12 O10 O11 158.2(9) . .
O12 O10 O11 158.2(9) . 5_656
O11 O10 O11 43.6(18) . 5_656
O12 O10 O13 28.3(6) . 5_666
O11 O10 O13 144.8(7) . 5_666
O11 O10 O13 144.8(7) 5_656 5_666
O12 O10 O13 28.3(6) . .
O11 O10 O13 144.8(7) . .
O11 O10 O13 144.8(7) 5_656 .
O13 O10 O13 56.7(12) 5_666 .
O12 O10 O12 0.000(6) . 5_666
O11 O10 O12 158.2(9) . 5_666
O11 O10 O12 158.2(9) 5_656 5_666
O13 O10 O12 28.3(6) 5_666 5_666
O13 O10 O12 28.3(6) . 5_666
O12 O10 O10 180.000(5) . 5_656
O11 O10 O10 21.8(9) . 5_656
O11 O10 O10 21.8(9) 5_656 5_656
O13 O10 O10 151.7(6) 5_666 5_656
O13 O10 O10 151.7(6) . 5_656
O12 O10 O10 180.000(3) 5_666 5_656
O12 O10 C2 94.2(3) . .
O11 O10 C2 82.0(2) . .
O11 O10 C2 90.1(3) 5_656 .
O13 O10 C2 122.0(7) 5_666 .
O13 O10 C2 66.5(5) . .
O12 O10 C2 94.2(3) 5_666 .
O10 O10 C2 85.8(3) 5_656 .
O12 O10 C2 94.2(3) . 6_656
O11 O10 C2 90.1(3) . 6_656
O11 O10 C2 82.0(2) 5_656 6_656
O13 O10 C2 66.5(5) 5_666 6_656
O13 O10 C2 122.0(7) . 6_656
O12 O10 C2 94.2(3) 5_666 6_656
O10 O10 C2 85.8(3) 5_656 6_656
C2 O10 C2 171.5(5) . 6_656
O12 O10 C2 94.2(3) . 6_556
O11 O10 C2 90.1(3) . 6_556
O11 O10 C2 82.0(2) 5_656 6_556
O13 O10 C2 122.0(7) 5_666 6_556
O13 O10 C2 66.5(5) . 6_556
O12 O10 C2 94.2(3) 5_666 6_556
O10 O10 C2 85.8(3) 5_656 6_556
C2 O10 C2 22.11(9) . 6_556
C2 O10 C2 156.3(2) 6_656 6_556
O12 O10 C2 94.2(3) . 1_655
O11 O10 C2 82.0(2) . 1_655
O11 O10 C2 90.1(3) 5_656 1_655
O13 O10 C2 66.5(5) 5_666 1_655
O13 O10 C2 122.0(7) . 1_655
O12 O10 C2 94.2(3) 5_666 1_655
O10 O10 C2 85.8(3) 5_656 1_655
C2 O10 C2 156.3(2) . 1_655
C2 O10 C2 22.11(9) 6_656 1_655
C2 O10 C2 171.5(5) 6_556 1_655
O12 O10 C1 78.4(2) . 7_656
O11 O10 C1 121.7(9) . 7_656
O11 O10 C1 81.2(8) 5_656 7_656
O13 O10 C1 69.7(2) 5_666 7_656
O13 O10 C1 89.6(4) . 7_656
O12 O10 C1 78.4(2) 5_666 7_656
O10 O10 C1 101.6(2) 5_656 7_656
C2 O10 C1 122.73(8) . 7_656
C2 O10 C1 59.27(6) 6_656 7_656
C2 O10 C1 101.02(7) 6_556 7_656
C2 O10 C1 80.71(6) 1_655 7_656
O12 O10 C1 78.4(2) . .
O11 O10 C1 81.2(8) . .
O11 O10 C1 121.7(9) 5_656 .
O13 O10 C1 89.6(4) 5_666 .
O13 O10 C1 69.7(2) . .
O12 O10 C1 78.4(2) 5_666 .
O10 O10 C1 101.6(2) 5_656 .
C2 O10 C1 59.27(6) . .
C2 O10 C1 122.73(8) 6_656 .
C2 O10 C1 80.71(6) 6_556 .
C2 O10 C1 101.02(7) 1_655 .
C1 O10 C1 156.8(5) 7_656 .
O12 O10 C1 78.4(2) . 1_556
O11 O10 C1 121.7(9) . 1_556
O11 O10 C1 81.2(8) 5_656 1_556
O13 O10 C1 89.6(4) 5_666 1_556
O13 O10 C1 69.7(2) . 1_556
O12 O10 C1 78.4(2) 5_666 1_556
O10 O10 C1 101.6(2) 5_656 1_556
C2 O10 C1 80.71(6) . 1_556
C2 O10 C1 101.02(7) 6_656 1_556
C2 O10 C1 59.27(6) 6_556 1_556
C2 O10 C1 122.73(8) 1_655 1_556
C1 O10 C1 42.04(9) 7_656 1_556
C1 O10 C1 131.4(2) . 1_556
O12 O10 C1 78.4(2) . 7_655
O11 O10 C1 81.2(8) . 7_655
O11 O10 C1 121.7(9) 5_656 7_655
O13 O10 C1 69.7(2) 5_666 7_655
O13 O10 C1 89.6(4) . 7_655
O12 O10 C1 78.4(2) 5_666 7_655
O10 O10 C1 101.6(2) 5_656 7_655
C2 O10 C1 101.02(7) . 7_655
C2 O10 C1 80.71(6) 6_656 7_655
C2 O10 C1 122.73(8) 6_556 7_655
C2 O10 C1 59.27(6) 1_655 7_655
C1 O10 C1 131.4(2) 7_656 7_655
C1 O10 C1 42.04(9) . 7_655
C1 O10 C1 156.8(5) 1_556 7_655
O12 O10 Ni1 58.8(2) . 1_556
O11 O10 Ni1 143.0(10) . 1_556
O11 O10 Ni1 99.4(9) 5_656 1_556
O13 O10 Ni1 62.9(3) 5_666 1_556
O13 O10 Ni1 62.9(3) . 1_556
O12 O10 Ni1 58.8(2) 5_666 1_556
O10 O10 Ni1 121.2(2) 5_656 1_556
C2 O10 Ni1 101.67(14) . 1_556
C2 O10 Ni1 82.78(11) 6_656 1_556
C2 O10 Ni1 82.78(11) 6_556 1_556
C2 O10 Ni1 101.67(14) 1_655 1_556
C1 O10 Ni1 27.89(7) 7_656 1_556
C1 O10 Ni1 132.5(4) . 1_556
C1 O10 Ni1 27.89(7) 1_556 1_556
C1 O10 Ni1 132.5(4) 7_655 1_556
O12 O10 Ni1 58.8(2) . .
O11 O10 Ni1 99.4(9) . .
O11 O10 Ni1 143.0(10) 5_656 .
O13 O10 Ni1 62.9(3) 5_666 .
O13 O10 Ni1 62.9(3) . .
O12 O10 Ni1 58.8(2) 5_666 .
O10 O10 Ni1 121.2(2) 5_656 .
C2 O10 Ni1 82.78(11) . .
C2 O10 Ni1 101.67(14) 6_656 .
C2 O10 Ni1 101.67(14) 6_556 .
C2 O10 Ni1 82.78(11) 1_655 .
C1 O10 Ni1 132.5(4) 7_656 .
C1 O10 Ni1 27.89(7) . .
C1 O10 Ni1 132.5(4) 1_556 .
C1 O10 Ni1 27.89(7) 7_655 .
Ni1 O10 Ni1 117.6(4) 1_556 .
O12 O10 N1 90.6(2) . 7_656
O11 O10 N1 107.7(8) . 7_656
O11 O10 N1 71.2(7) 5_656 7_656
O13 O10 N1 75.7(3) 5_666 7_656
O13 O10 N1 105.3(4) . 7_656
O12 O10 N1 90.6(2) 5_666 7_656
O10 O10 N1 89.4(2) 5_656 7_656
C2 O10 N1 133.52(7) . 7_656
C2 O10 N1 46.37(5) 6_656 7_656
C2 O10 N1 111.45(6) 6_556 7_656
C2 O10 N1 68.46(5) 1_655 7_656
C1 O10 N1 16.45(6) 7_656 7_656
C1 O10 N1 164.4(3) . 7_656
C1 O10 N1 55.10(5) 1_556 7_656
C1 O10 N1 125.17(10) 7_655 7_656
Ni1 O10 N1 44.34(6) 1_556 7_656
Ni1 O10 N1 136.5(3) . 7_656
O12 O10 N1 90.6(2) . .
O11 O10 N1 71.2(7) . .
O11 O10 N1 107.7(8) 5_656 .
O13 O10 N1 105.3(4) 5_666 .
O13 O10 N1 75.7(3) . .
O12 O10 N1 90.6(2) 5_666 .
O10 O10 N1 89.4(2) 5_656 .
C2 O10 N1 46.37(5) . .
C2 O10 N1 133.52(7) 6_656 .
C2 O10 N1 68.46(5) 6_556 .
C2 O10 N1 111.45(6) 1_655 .
C1 O10 N1 164.4(3) 7_656 .
C1 O10 N1 16.45(6) . .
C1 O10 N1 125.17(10) 1_556 .
C1 O10 N1 55.10(5) 7_655 .
Ni1 O10 N1 136.5(3) 1_556 .
Ni1 O10 N1 44.34(6) . .
N1 O10 N1 178.9(5) 7_656 .
O12 O10 N1 90.6(2) . 7_655
O11 O10 N1 71.2(7) . 7_655
O11 O10 N1 107.7(8) 5_656 7_655
O13 O10 N1 75.7(3) 5_666 7_655
O13 O10 N1 105.3(4) . 7_655
O12 O10 N1 90.6(2) 5_666 7_655
O10 O10 N1 89.4(2) 5_656 7_655
C2 O10 N1 111.45(6) . 7_655
C2 O10 N1 68.46(5) 6_656 7_655
C2 O10 N1 133.52(7) 6_556 7_655
C2 O10 N1 46.37(5) 1_655 7_655
C1 O10 N1 125.17(10) 7_656 7_655
C1 O10 N1 55.10(5) . 7_655
C1 O10 N1 164.4(3) 1_556 7_655
C1 O10 N1 16.45(6) 7_655 7_655
Ni1 O10 N1 136.5(3) 1_556 7_655
Ni1 O10 N1 44.34(6) . 7_655
N1 O10 N1 114.71(6) 7_656 7_655
N1 O10 N1 65.28(6) . 7_655
O11 O11 O10 68.2(9) 5_656 .
O11 O11 O10 68.2(9) 5_656 5_656
O10 O11 O10 136.4(18) . 5_656
O11 O11 O12 78.9(5) 5_656 .
O10 O11 O12 10.7(5) . .
O10 O11 O12 147.0(14) 5_656 .
O11 O11 O12 78.9(5) 5_656 5_656
O10 O11 O12 147.0(14) . 5_656
O10 O11 O12 10.7(5) 5_656 5_656
O12 O11 O12 157.7(10) . 5_656
O11 O11 N2 103.3(4) 5_656 .
O10 O11 N2 94.91(8) . .
O10 O11 N2 94.91(8) 5_656 .
O12 O11 N2 92.55(5) . .
O12 O11 N2 92.55(5) 5_656 .
O11 O11 N2 103.3(4) 5_656 1_655
O10 O11 N2 94.91(8) . 1_655
O10 O11 N2 94.91(7) 5_656 1_655
O12 O11 N2 92.55(5) . 1_655
O12 O11 N2 92.55(5) 5_656 1_655
N2 O11 N2 153.4(8) . 1_655
O11 O11 O13 81.2(4) 5_656 5_666
O10 O11 O13 21.5(4) . 5_666
O10 O11 O13 144.8(11) 5_656 5_666
O12 O11 O13 17.6(4) . 5_666
O12 O11 O13 153.4(7) 5_656 5_666
N2 O11 O13 109.2(4) . 5_666
N2 O11 O13 75.0(4) 1_655 5_666
O11 O11 O13 81.2(4) 5_656 1_545
O10 O11 O13 144.8(11) . 1_545
O10 O11 O13 21.5(4) 5_656 1_545
O12 O11 O13 153.4(7) . 1_545
O12 O11 O13 17.6(4) 5_656 1_545
N2 O11 O13 75.0(4) . 1_545
N2 O11 O13 109.2(4) 1_655 1_545
O13 O11 O13 162.4(8) 5_666 1_545
O11 O11 O13 81.2(4) 5_656 .
O10 O11 O13 21.5(4) . .
O10 O11 O13 144.8(11) 5_656 .
O12 O11 O13 17.6(4) . .
O12 O11 O13 153.4(7) 5_656 .
N2 O11 O13 75.0(4) . .
N2 O11 O13 109.2(4) 1_655 .
O13 O11 O13 35.1(8) 5_666 .
O13 O11 O13 140.5(7) 1_545 .
O11 O11 O13 81.2(4) 5_656 5_656
O10 O11 O13 144.8(11) . 5_656
O10 O11 O13 21.5(4) 5_656 5_656
O12 O11 O13 153.4(7) . 5_656
O12 O11 O13 17.6(4) 5_656 5_656
N2 O11 O13 109.2(4) . 5_656
N2 O11 O13 75.0(4) 1_655 5_656
O13 O11 O13 140.5(7) 5_666 5_656
O13 O11 O13 35.1(8) 1_545 5_656
O13 O11 O13 162.4(8) . 5_656
O11 O11 C2 92.1(4) 5_656 2
O10 O11 C2 107.2(2) . 2
O10 O11 C2 74.43(6) 5_656 2
O12 O11 C2 107.75(10) . 2
O12 O11 C2 73.09(6) 5_656 2
N2 O11 C2 20.80(5) . 2
N2 O11 C2 156.7(5) 1_655 2
O13 O11 C2 125.3(4) 5_666 2
O13 O11 C2 55.4(4) 1_545 2
O13 O11 C2 90.2(4) . 2
O13 O11 C2 90.4(4) 5_656 2
O11 O11 C2 92.1(4) 5_656 1_655
O10 O11 C2 74.43(6) . 1_655
O10 O11 C2 107.2(2) 5_656 1_655
O12 O11 C2 73.09(6) . 1_655
O12 O11 C2 107.75(10) 5_656 1_655
N2 O11 C2 156.7(5) . 1_655
N2 O11 C2 20.80(5) 1_655 1_655
O13 O11 C2 55.4(4) 5_666 1_655
O13 O11 C2 125.3(4) 1_545 1_655
O13 O11 C2 90.4(4) . 1_655
O13 O11 C2 90.2(4) 5_656 1_655
C2 O11 C2 175.9(8) 2 1_655
O11 O11 C2 92.1(4) 5_656 2_655
O10 O11 C2 107.2(2) . 2_655
O10 O11 C2 74.43(6) 5_656 2_655
O12 O11 C2 107.75(10) . 2_655
O12 O11 C2 73.09(6) 5_656 2_655
N2 O11 C2 156.7(5) . 2_655
N2 O11 C2 20.80(5) 1_655 2_655
O13 O11 C2 90.2(4) 5_666 2_655
O13 O11 C2 90.4(4) 1_545 2_655
O13 O11 C2 125.3(4) . 2_655
O13 O11 C2 55.4(4) 5_656 2_655
C2 O11 C2 144.39(13) 2 2_655
C2 O11 C2 35.35(9) 1_655 2_655
O11 O11 C2 92.1(4) 5_656 .
O10 O11 C2 74.43(6) . .
O10 O11 C2 107.2(2) 5_656 .
O12 O11 C2 73.09(6) . .
O12 O11 C2 107.75(10) 5_656 .
N2 O11 C2 20.80(5) . .
N2 O11 C2 156.7(5) 1_655 .
O13 O11 C2 90.4(4) 5_666 .
O13 O11 C2 90.2(4) 1_545 .
O13 O11 C2 55.4(4) . .
O13 O11 C2 125.3(4) 5_656 .
C2 O11 C2 35.35(9) 2 .
C2 O11 C2 144.39(13) 1_655 .
C2 O11 C2 175.9(8) 2_655 .
O11 O11 C1 138.2(2) 5_656 3
O10 O11 C1 143.4(9) . 3
O10 O11 C1 75.6(6) 5_656 3
O12 O11 C1 134.4(6) . 3
O12 O11 C1 65.7(3) 5_656 3
N2 O11 C1 59.1(2) . 3
N2 O11 C1 99.8(4) 1_655 3
O13 O11 C1 138.9(6) 5_666 3
O13 O11 C1 58.32(17) 1_545 3
O13 O11 C1 122.8(5) . 3
O13 O11 C1 71.7(3) 5_656 3
C2 O11 C1 57.75(18) 2 3
C2 O11 C1 118.7(5) 1_655 3
C2 O11 C1 97.8(3) 2_655 3
C2 O11 C1 79.1(3) . 3
O11 O11 C1 138.2(3) 5_656 5_655
O10 O11 C1 143.4(9) . 5_655
O10 O11 C1 75.6(6) 5_656 5_655
O12 O11 C1 134.4(6) . 5_655
O12 O11 C1 65.7(3) 5_656 5_655
N2 O11 C1 99.8(4) . 5_655
N2 O11 C1 59.1(2) 1_655 5_655
O13 O11 C1 122.8(5) 5_666 5_655
O13 O11 C1 71.7(3) 1_545 5_655
O13 O11 C1 138.9(6) . 5_655
O13 O11 C1 58.32(17) 5_656 5_655
C2 O11 C1 97.8(3) 2 5_655
C2 O11 C1 79.1(3) 1_655 5_655
C2 O11 C1 57.75(18) 2_655 5_655
C2 O11 C1 118.7(5) . 5_655
C1 O11 C1 41.2(2) 3 5_655
O11 O11 C1 138.2(3) 5_656 .
O10 O11 C1 75.6(6) . .
O10 O11 C1 143.4(9) 5_656 .
O12 O11 C1 65.7(3) . .
O12 O11 C1 134.4(6) 5_656 .
N2 O11 C1 59.1(2) . .
N2 O11 C1 99.8(4) 1_655 .
O13 O11 C1 71.7(3) 5_666 .
O13 O11 C1 122.8(5) 1_545 .
O13 O11 C1 58.32(17) . .
O13 O11 C1 138.9(6) 5_656 .
C2 O11 C1 79.1(3) 2 .
C2 O11 C1 97.8(3) 1_655 .
C2 O11 C1 118.7(5) 2_655 .
C2 O11 C1 57.75(18) . .
C1 O11 C1 69.0(4) 3 .
C1 O11 C1 83.6(5) 5_655 .
O11 O11 C1 138.2(3) 5_656 7_655
O10 O11 C1 75.6(6) . 7_655
O10 O11 C1 143.4(9) 5_656 7_655
O12 O11 C1 65.7(3) . 7_655
O12 O11 C1 134.4(6) 5_656 7_655
N2 O11 C1 99.8(4) . 7_655
N2 O11 C1 59.1(2) 1_655 7_655
O13 O11 C1 58.32(17) 5_666 7_655
O13 O11 C1 138.9(6) 1_545 7_655
O13 O11 C1 71.7(3) . 7_655
O13 O11 C1 122.8(5) 5_656 7_655
C2 O11 C1 118.7(5) 2 7_655
C2 O11 C1 57.75(18) 1_655 7_655
C2 O11 C1 79.1(3) 2_655 7_655
C2 O11 C1 97.8(3) . 7_655
C1 O11 C1 83.6(5) 3 7_655
C1 O11 C1 69.0(4) 5_655 7_655
C1 O11 C1 41.2(2) . 7_655
O11 O11 N1 137.8(2) 5_656 3
O10 O11 N1 127.4(7) . 3
O10 O11 N1 86.8(6) 5_656 3
O12 O11 N1 119.6(4) . 3
O12 O11 N1 78.0(3) 5_656 3
N2 O11 N1 43.60(17) . 3
N2 O11 N1 112.5(6) 1_655 3
O13 O11 N1 128.4(5) 5_666 3
O13 O11 N1 66.8(3) 1_545 3
O13 O11 N1 106.1(4) . 3
O13 O11 N1 87.1(3) 5_656 3
C2 O11 N1 47.41(14) 2 3
C2 O11 N1 128.6(6) 1_655 3
C2 O11 N1 114.0(5) 2_655 3
C2 O11 N1 62.62(19) . 3
C1 O11 N1 17.36(11) 3 3
C1 O11 N1 56.3(3) 5_655 3
C1 O11 N1 56.7(3) . 3
C1 O11 N1 81.4(5) 7_655 3
O12 O12 O13 61.5(15) 5_666 5_666
O12 O12 O13 61.5(15) 5_666 .
O13 O12 O13 123(3) 5_666 .
O12 O12 O10 180.000(7) 5_666 .
O13 O12 O10 118.5(15) 5_666 .
O13 O12 O10 118.5(15) . .
O12 O12 O10 0.000(6) 5_666 5_666
O13 O12 O10 61.5(15) 5_666 5_666
O13 O12 O10 61.5(15) . 5_666
O10 O12 O10 180.000(2) . 5_666
O12 O12 O11 168.9(5) 5_666 .
O13 O12 O11 117.9(15) 5_666 .
O13 O12 O11 117.9(15) . .
O10 O12 O11 11.1(5) . .
O10 O12 O11 168.9(5) 5_666 .
O12 O12 O11 168.9(5) 5_666 5_656
O13 O12 O11 117.9(15) 5_666 5_656
O13 O12 O11 117.9(15) . 5_656
O10 O12 O11 11.1(5) . 5_656
O10 O12 O11 168.9(5) 5_666 5_656
O11 O12 O11 22.3(10) . 5_656
O12 O12 Ni1 79.9(6) 5_666 1_556
O13 O12 Ni1 85.2(5) 5_666 1_556
O13 O12 Ni1 85.2(5) . 1_556
O10 O12 Ni1 100.1(6) . 1_556
O10 O12 Ni1 79.9(6) 5_666 1_556
O11 O12 Ni1 111.2(8) . 1_556
O11 O12 Ni1 88.9(6) 5_656 1_556
O12 O12 Ni1 79.9(6) 5_666 .
O13 O12 Ni1 85.2(5) 5_666 .
O13 O12 Ni1 85.2(5) . .
O10 O12 Ni1 100.1(6) . .
O10 O12 Ni1 79.9(6) 5_666 .
O11 O12 Ni1 88.9(6) . .
O11 O12 Ni1 111.2(8) 5_656 .
Ni1 O12 Ni1 159.9(11) 1_556 .
O12 O12 C1 100.9(5) 5_666 .
O13 O12 C1 114.0(2) 5_666 .
O13 O12 C1 77.0(3) . .
O10 O12 C1 79.1(5) . .
O10 O12 C1 100.9(5) 5_666 .
O11 O12 C1 68.7(6) . .
O11 O12 C1 89.4(8) 5_656 .
Ni1 O12 C1 158.86(6) 1_556 .
Ni1 O12 C1 29.95(5) . .
O12 O12 C1 100.9(5) 5_666 7_656
O13 O12 C1 77.0(3) 5_666 7_656
O13 O12 C1 114.0(2) . 7_656
O10 O12 C1 79.1(5) . 7_656
O10 O12 C1 100.9(5) 5_666 7_656
O11 O12 C1 89.4(8) . 7_656
O11 O12 C1 68.7(6) 5_656 7_656
Ni1 O12 C1 29.95(5) 1_556 7_656
Ni1 O12 C1 158.86(6) . 7_656
C1 O12 C1 158.1(10) . 7_656
O12 O12 C1 100.9(5) 5_666 7_655
O13 O12 C1 77.0(3) 5_666 7_655
O13 O12 C1 114.0(2) . 7_655
O10 O12 C1 79.1(5) . 7_655
O10 O12 C1 100.9(5) 5_666 7_655
O11 O12 C1 68.7(6) . 7_655
O11 O12 C1 89.4(8) 5_656 7_655
Ni1 O12 C1 158.86(6) 1_556 7_655
Ni1 O12 C1 29.95(5) . 7_655
C1 O12 C1 42.14(11) . 7_655
C1 O12 C1 132.0(5) 7_656 7_655
O12 O12 C1 100.9(5) 5_666 1_556
O13 O12 C1 114.0(2) 5_666 1_556
O13 O12 C1 77.0(3) . 1_556
O10 O12 C1 79.1(5) . 1_556
O10 O12 C1 100.9(5) 5_666 1_556
O11 O12 C1 89.4(8) . 1_556
O11 O12 C1 68.7(6) 5_656 1_556
Ni1 O12 C1 29.95(5) 1_556 1_556
Ni1 O12 C1 158.86(6) . 1_556
C1 O12 C1 132.0(5) . 1_556
C1 O12 C1 42.14(11) 7_656 1_556
C1 O12 C1 158.1(10) 7_655 1_556
O12 O12 C2 115.4(4) 5_666 .
O13 O12 C2 169.6(5) 5_666 .
O13 O12 C2 54.9(11) . .
O10 O12 C2 64.6(4) . .
O10 O12 C2 115.4(4) 5_666 .
O11 O12 C2 63.0(4) . .
O11 O12 C2 67.2(5) 5_656 .
Ni1 O12 C2 104.23(19) 1_556 .
Ni1 O12 C2 84.48(16) . .
C1 O12 C2 56.03(19) . .
C1 O12 C2 113.3(5) 7_656 .
C1 O12 C2 94.5(3) 7_655 .
C1 O12 C2 76.0(3) 1_556 .
O12 O12 C2 115.4(4) 5_666 6_556
O13 O12 C2 169.6(5) 5_666 6_556
O13 O12 C2 54.9(11) . 6_556
O10 O12 C2 64.6(4) . 6_556
O10 O12 C2 115.4(4) 5_666 6_556
O11 O12 C2 67.2(5) . 6_556
O11 O12 C2 63.0(4) 5_656 6_556
Ni1 O12 C2 84.48(16) 1_556 6_556
Ni1 O12 C2 104.23(19) . 6_556
C1 O12 C2 76.0(3) . 6_556
C1 O12 C2 94.5(3) 7_656 6_556
C1 O12 C2 113.3(5) 7_655 6_556
C1 O12 C2 56.03(19) 1_556 6_556
C2 O12 C2 20.00(10) . 6_556
O12 O12 C2 115.4(4) 5_666 6_656
O13 O12 C2 54.9(11) 5_666 6_656
O13 O12 C2 169.6(5) . 6_656
O10 O12 C2 64.6(4) . 6_656
O10 O12 C2 115.4(4) 5_666 6_656
O11 O12 C2 67.2(5) . 6_656
O11 O12 C2 63.0(4) 5_656 6_656
Ni1 O12 C2 84.48(16) 1_556 6_656
Ni1 O12 C2 104.23(19) . 6_656
C1 O12 C2 113.3(5) . 6_656
C1 O12 C2 56.03(19) 7_656 6_656
C1 O12 C2 76.0(3) 7_655 6_656
C1 O12 C2 94.5(3) 1_556 6_656
C2 O12 C2 129.2(9) . 6_656
C2 O12 C2 124.9(8) 6_556 6_656
O12 O12 C2 115.4(4) 5_666 1_655
O13 O12 C2 54.9(11) 5_666 1_655
O13 O12 C2 169.6(5) . 1_655
O10 O12 C2 64.6(4) . 1_655
O10 O12 C2 115.4(4) 5_666 1_655
O11 O12 C2 63.0(4) . 1_655
O11 O12 C2 67.2(5) 5_656 1_655
Ni1 O12 C2 104.23(19) 1_556 1_655
Ni1 O12 C2 84.48(16) . 1_655
C1 O12 C2 94.5(3) . 1_655
C1 O12 C2 76.0(3) 7_656 1_655
C1 O12 C2 56.03(19) 7_655 1_655
C1 O12 C2 113.3(5) 1_556 1_655
C2 O12 C2 124.9(8) . 1_655
C2 O12 C2 129.2(9) 6_556 1_655
C2 O12 C2 20.00(10) 6_656 1_655
O12 O12 O11 7.9(4) 5_666 5_666
O13 O12 O11 61.8(15) 5_666 5_666
O13 O12 O11 61.8(15) . 5_666
O10 O12 O11 172.1(4) . 5_666
O10 O12 O11 7.9(4) 5_666 5_666
O11 O12 O11 176.8(2) . 5_666
O11 O12 O11 161.0(8) 5_656 5_666
Ni1 O12 O11 72.1(6) 1_556 5_666
Ni1 O12 O11 87.8(7) . 5_666
C1 O12 O11 108.3(7) . 5_666
C1 O12 O11 93.6(6) 7_656 5_666
C1 O12 O11 108.3(7) 7_655 5_666
C1 O12 O11 93.6(6) 1_556 5_666
C2 O12 O11 116.7(4) . 5_666
C2 O12 O11 113.6(4) 6_556 5_666
C2 O12 O11 113.6(4) 6_656 5_666
C2 O12 O11 116.7(4) 1_655 5_666
O12 O12 O11 7.9(4) 5_666 1_565
O13 O12 O11 61.8(15) 5_666 1_565
O13 O12 O11 61.8(15) . 1_565
O10 O12 O11 172.1(4) . 1_565
O10 O12 O11 7.9(4) 5_666 1_565
O11 O12 O11 161.0(8) . 1_565
O11 O12 O11 176.8(2) 5_656 1_565
Ni1 O12 O11 87.8(7) 1_556 1_565
Ni1 O12 O11 72.1(6) . 1_565
C1 O12 O11 93.6(6) . 1_565
C1 O12 O11 108.3(7) 7_656 1_565
C1 O12 O11 93.6(6) 7_655 1_565
C1 O12 O11 108.3(7) 1_556 1_565
C2 O12 O11 113.6(4) . 1_565
C2 O12 O11 116.7(4) 6_556 1_565
C2 O12 O11 116.7(4) 6_656 1_565
C2 O12 O11 113.6(4) 1_655 1_565
O11 O12 O11 15.8(7) 5_666 1_565
O12 O12 C1 62.4(4) 5_666 5_666
O13 O12 C1 59.6(6) 5_666 5_666
O13 O12 C1 93.7(11) . 5_666
O10 O12 C1 117.6(4) . 5_666
O10 O12 C1 62.4(4) 5_666 5_666
O11 O12 C1 127.9(7) . 5_666
O11 O12 C1 107.2(5) 5_656 5_666
Ni1 O12 C1 26.78(14) 1_556 5_666
Ni1 O12 C1 137.0(8) . 5_666
C1 O12 C1 163.3(9) . 5_666
C1 O12 C1 38.56(12) 7_656 5_666
C1 O12 C1 136.4(4) 7_655 5_666
C1 O12 C1 56.73(13) 1_556 5_666
C2 O12 C1 129.02(7) . 5_666
C2 O12 C1 110.08(6) 6_556 5_666
C2 O12 C1 76.58(6) 6_656 5_666
C2 O12 C1 93.11(6) 1_655 5_666
O11 O12 C1 55.1(5) 5_666 5_666
O11 O12 C1 69.8(6) 1_565 5_666
O12 O13 O12 57(3) 5_666 .
O12 O13 O13 28.5(15) 5_666 5_666
O12 O13 O13 28.5(15) . 5_666
O12 O13 O10 33.2(14) 5_666 5_666
O12 O13 O10 90.2(19) . 5_666
O13 O13 O10 61.7(6) 5_666 5_666
O12 O13 O10 90.2(19) 5_666 .
O12 O13 O10 33.2(14) . .
O13 O13 O10 61.7(6) 5_666 .
O10 O13 O10 123.3(12) 5_666 .
O12 O13 C2 161.1(13) 5_666 .
O12 O13 C2 107.7(14) . .
O13 O13 C2 135.3(3) 5_666 .
O10 O13 C2 158.5(7) 5_666 .
O10 O13 C2 75.2(3) . .
O12 O13 C2 161.1(13) 5_666 6_556
O12 O13 C2 107.7(14) . 6_556
O13 O13 C2 135.3(3) 5_666 6_556
O10 O13 C2 158.5(7) 5_666 6_556
O10 O13 C2 75.2(3) . 6_556
C2 O13 C2 23.33(15) . 6_556
O12 O13 C2 107.7(14) 5_666 5_566
O12 O13 C2 161.1(13) . 5_566
O13 O13 C2 135.3(3) 5_666 5_566
O10 O13 C2 75.2(3) 5_666 5_566
O10 O13 C2 158.5(7) . 5_566
C2 O13 C2 89.4(6) . 5_566
C2 O13 C2 84.7(6) 6_556 5_566
O12 O13 C2 107.7(14) 5_666 2_565
O12 O13 C2 161.1(13) . 2_565
O13 O13 C2 135.3(3) 5_666 2_565
O10 O13 C2 75.2(3) 5_666 2_565
O10 O13 C2 158.5(7) . 2_565
C2 O13 C2 84.7(6) . 2_565
C2 O13 C2 89.4(6) 6_556 2_565
C2 O13 C2 23.33(15) 5_566 2_565
O12 O13 Ni1 74.2(5) 5_666 1_556
O12 O13 Ni1 74.2(5) . 1_556
O13 O13 Ni1 71.9(4) 5_666 1_556
O10 O13 Ni1 81.5(3) 5_666 1_556
O10 O13 Ni1 81.5(3) . 1_556
C2 O13 Ni1 114.4(3) . 1_556
C2 O13 Ni1 91.63(17) 6_556 1_556
C2 O13 Ni1 91.63(17) 5_566 1_556
C2 O13 Ni1 114.4(3) 2_565 1_556
O12 O13 Ni1 74.2(5) 5_666 .
O12 O13 Ni1 74.2(5) . .
O13 O13 Ni1 71.9(4) 5_666 .
O10 O13 Ni1 81.5(3) 5_666 .
O10 O13 Ni1 81.5(3) . .
C2 O13 Ni1 91.63(17) . .
C2 O13 Ni1 114.4(3) 6_556 .
C2 O13 Ni1 114.4(3) 5_566 .
C2 O13 Ni1 91.63(17) 2_565 .
Ni1 O13 Ni1 143.8(8) 1_556 .
O12 O13 C1 103.1(7) 5_666 .
O12 O13 C1 83.3(5) . .
O13 O13 C1 93.6(4) 5_666 .
O10 O13 C1 110.2(3) 5_666 .
O10 O13 C1 73.38(10) . .
C2 O13 C1 61.69(19) . .
C2 O13 C1 84.4(3) 6_556 .
C2 O13 C1 112.7(5) 5_566 .
C2 O13 C1 90.5(3) 2_565 .
Ni1 O13 C1 154.8(5) 1_556 .
Ni1 O13 C1 30.00(5) . .
O12 O13 C1 83.3(5) 5_666 3_566
O12 O13 C1 103.1(7) . 3_566
O13 O13 C1 93.6(4) 5_666 3_566
O10 O13 C1 73.38(10) 5_666 3_566
O10 O13 C1 110.2(3) . 3_566
C2 O13 C1 112.7(5) . 3_566
C2 O13 C1 90.5(3) 6_556 3_566
C2 O13 C1 61.69(19) 5_566 3_566
C2 O13 C1 84.4(3) 2_565 3_566
Ni1 O13 C1 30.00(5) 1_556 3_566
Ni1 O13 C1 154.8(5) . 3_566
C1 O13 C1 172.8(8) . 3_566
O12 O13 C1 83.3(5) 5_666 3_565
O12 O13 C1 103.1(7) . 3_565
O13 O13 C1 93.6(4) 5_666 3_565
O10 O13 C1 73.38(10) 5_666 3_565
O10 O13 C1 110.2(3) . 3_565
C2 O13 C1 90.5(3) . 3_565
C2 O13 C1 112.7(5) 6_556 3_565
C2 O13 C1 84.4(3) 5_566 3_565
C2 O13 C1 61.69(19) 2_565 3_565
Ni1 O13 C1 154.8(5) 1_556 3_565
Ni1 O13 C1 30.00(5) . 3_565
C1 O13 C1 42.03(9) . 3_565
C1 O13 C1 137.31(16) 3_566 3_565
O12 O13 C1 103.1(7) 5_666 1_556
O12 O13 C1 83.3(5) . 1_556
O13 O13 C1 93.6(4) 5_666 1_556
O10 O13 C1 110.2(3) 5_666 1_556
O10 O13 C1 73.38(10) . 1_556
C2 O13 C1 84.4(3) . 1_556
C2 O13 C1 61.69(19) 6_556 1_556
C2 O13 C1 90.5(3) 5_566 1_556
C2 O13 C1 112.7(5) 2_565 1_556
Ni1 O13 C1 30.00(5) 1_556 1_556
Ni1 O13 C1 154.8(5) . 1_556
C1 O13 C1 137.31(16) . 1_556
C1 O13 C1 42.03(9) 3_566 1_556
C1 O13 C1 172.8(8) 3_565 1_556
O12 O13 O11 44.4(14) 5_666 5_666
O12 O13 O11 100.6(17) . 5_666
O13 O13 O11 72.5(4) 5_666 5_666
O10 O13 O11 13.7(3) 5_666 5_666
O10 O13 O11 133.3(9) . 5_666
C2 O13 O11 151.5(7) . 5_666
C2 O13 O11 144.8(6) 6_556 5_666
C2 O13 O11 63.22(11) 5_566 5_666
C2 O13 O11 67.13(15) 2_565 5_666
Ni1 O13 O11 76.2(4) 1_556 5_666
Ni1 O13 O11 93.0(5) . 5_666
C1 O13 O11 119.9(4) . 5_666
C1 O13 O11 62.5(4) 3_566 5_666
C1 O13 O11 79.9(4) 3_565 5_666
C1 O13 O11 102.3(4) 1_556 5_666
O12 O13 O11 44.4(14) 5_666 1_565
O12 O13 O11 100.6(17) . 1_565
O13 O13 O11 72.5(4) 5_666 1_565
O10 O13 O11 13.7(3) 5_666 1_565
O10 O13 O11 133.3(9) . 1_565
C2 O13 O11 144.8(6) . 1_565
C2 O13 O11 151.5(7) 6_556 1_565
C2 O13 O11 67.13(15) 5_566 1_565
C2 O13 O11 63.22(11) 2_565 1_565
Ni1 O13 O11 93.0(5) 1_556 1_565
Ni1 O13 O11 76.2(4) . 1_565
C1 O13 O11 102.3(4) . 1_565
C1 O13 O11 79.9(4) 3_566 1_565
C1 O13 O11 62.5(4) 3_565 1_565
C1 O13 O11 119.9(4) 1_556 1_565
O11 O13 O11 17.6(8) 5_666 1_565
O12 O13 O11 100.6(17) 5_666 .
O12 O13 O11 44.4(14) . .
O13 O13 O11 72.5(4) 5_666 .
O10 O13 O11 133.3(9) 5_666 .
O10 O13 O11 13.7(3) . .
C2 O13 O11 63.22(11) . .
C2 O13 O11 67.13(15) 6_556 .
C2 O13 O11 151.5(7) 5_566 .
C2 O13 O11 144.8(6) 2_565 .
Ni1 O13 O11 93.0(5) 1_556 .
Ni1 O13 O11 76.2(4) . .
C1 O13 O11 62.5(4) . .
C1 O13 O11 119.9(4) 3_566 .
C1 O13 O11 102.3(4) 3_565 .
C1 O13 O11 79.9(4) 1_556 .
O11 O13 O11 144.9(8) 5_666 .
O11 O13 O11 140.5(7) 1_565 .
O12 O13 O11 100.6(17) 5_666 5_656
O12 O13 O11 44.4(14) . 5_656
O13 O13 O11 72.5(4) 5_666 5_656
O10 O13 O11 133.3(9) 5_666 5_656
O10 O13 O11 13.7(3) . 5_656
C2 O13 O11 67.13(15) . 5_656
C2 O13 O11 63.22(11) 6_556 5_656
C2 O13 O11 144.8(6) 5_566 5_656
C2 O13 O11 151.5(7) 2_565 5_656
Ni1 O13 O11 76.2(4) 1_556 5_656
Ni1 O13 O11 93.0(5) . 5_656
C1 O13 O11 79.9(4) . 5_656
C1 O13 O11 102.3(4) 3_566 5_656
C1 O13 O11 119.9(4) 3_565 5_656
C1 O13 O11 62.5(4) 1_556 5_656
O11 O13 O11 140.5(7) 5_666 5_656
O11 O13 O11 144.9(8) 1_565 5_656
O11 O13 O11 17.6(8) . 5_656
O12 O13 N1 118.0(7) 5_666 .
O12 O13 N1 89.1(8) . .
O13 O13 N1 105.0(3) 5_666 .
O10 O13 N1 124.69(15) 5_666 .
O10 O13 N1 71.10(12) . .
C2 O13 N1 46.25(14) . .
C2 O13 N1 69.0(2) 6_556 .
C2 O13 N1 108.9(5) 5_566 .
C2 O13 N1 89.5(4) 2_565 .
Ni1 O13 N1 149.51(8) 1_556 .
Ni1 O13 N1 45.46(4) . .
C1 O13 N1 15.46(8) . .
C1 O13 N1 158.7(6) 3_566 .
C1 O13 N1 53.13(8) 3_565 .
C1 O13 N1 124.6(2) 1_556 .
O11 O13 N1 132.9(4) 5_666 .
O11 O13 N1 115.4(4) 1_565 .
O11 O13 N1 58.3(3) . .
O11 O13 N1 74.1(4) 5_656 .
C1 N1 Fe1 178.7(3) . .
C1 N1 O11 80.21(14) . .
Fe1 N1 O11 98.90(8) . .
C1 N1 O11 80.21(14) . 5_655
Fe1 N1 O11 98.90(8) . 5_655
O11 N1 O11 95.6(5) . 5_655
C1 N1 O10 66.43(19) . .
Fe1 N1 O10 113.03(18) . .
O11 N1 O10 22.0(3) . .
O11 N1 O10 108.7(3) 5_655 .
C1 N1 O10 66.43(19) . 1_554
Fe1 N1 O10 113.03(18) . 1_554
O11 N1 O10 108.7(3) . 1_554
O11 N1 O10 22.0(3) 5_655 1_554
O10 N1 O10 114.71(6) . 1_554
C1 N1 O13 57.6(3) . .
Fe1 N1 O13 122.7(2) . .
O11 N1 O13 54.9(3) . .
O11 N1 O13 130.1(4) 5_655 .
O10 N1 O13 33.2(3) . .
O10 N1 O13 123.2(3) 1_554 .
C1 N1 O13 57.6(3) . 1_554
Fe1 N1 O13 122.7(2) . 1_554
O11 N1 O13 130.1(4) . 1_554
O11 N1 O13 54.9(3) 5_655 1_554
O10 N1 O13 123.2(3) . 1_554
O10 N1 O13 33.2(3) 1_554 1_554
O13 N1 O13 110.6(3) . 1_554
C2 N2 C2 116.1(3) . 2
C2 N2 Fe1 121.94(17) . .
C2 N2 Fe1 121.94(17) 2 .
C2 N2 O11 83.0(2) . .
C2 N2 O11 83.0(2) 2 .
Fe1 N2 O11 103.3(4) . .
C2 N2 O11 83.0(2) . 1_455
C2 N2 O11 83.0(2) 2 1_455
Fe1 N2 O11 103.3(4) . 1_455
O11 N2 O11 153.4(8) . 1_455
C2 N2 O11 75.18(17) . 5_656
C2 N2 O11 75.18(17) 2 5_656
Fe1 N2 O11 118.9(3) . 5_656
O11 N2 O11 15.6(7) . 5_656
O11 N2 O11 137.76(12) 1_455 5_656
C2 N2 O11 75.18(17) . 5_556
C2 N2 O11 75.18(17) 2 5_556
Fe1 N2 O11 118.9(3) . 5_556
O11 N2 O11 137.76(12) . 5_556
O11 N2 O11 15.6(7) 1_455 5_556
O11 N2 O11 122.1(6) 5_656 5_556
C2 N2 O10 61.66(18) . .
C2 N2 O10 96.3(2) 2 .
Fe1 N2 O10 110.16(5) . .
O11 N2 O10 21.7(2) . .
O11 N2 O10 140.4(3) 1_455 .
O11 N2 O10 21.4(2) 5_656 .
O11 N2 O10 126.7(3) 5_556 .
C2 N2 O10 96.3(2) . 5_556
C2 N2 O10 61.66(18) 2 5_556
Fe1 N2 O10 110.16(5) . 5_556
O11 N2 O10 140.4(3) . 5_556
O11 N2 O10 21.7(2) 1_455 5_556
O11 N2 O10 126.7(3) 5_656 5_556
O11 N2 O10 21.4(2) 5_556 5_556
O10 N2 O10 139.68(11) . 5_556
C2 N2 O10 96.3(2) . 5_656
C2 N2 O10 61.66(18) 2 5_656
Fe1 N2 O10 110.16(5) . 5_656
O11 N2 O10 21.7(2) . 5_656
O11 N2 O10 140.4(3) 1_455 5_656
O11 N2 O10 21.4(2) 5_656 5_656
O11 N2 O10 126.7(3) 5_556 5_656
O10 N2 O10 40.3(4) . 5_656
O10 N2 O10 121.7(3) 5_556 5_656
C2 N2 O10 61.66(18) . 1_455
C2 N2 O10 96.3(2) 2 1_455
Fe1 N2 O10 110.16(5) . 1_455
O11 N2 O10 140.4(3) . 1_455
O11 N2 O10 21.7(2) 1_455 1_455
O11 N2 O10 126.7(3) 5_656 1_455
O11 N2 O10 21.4(2) 5_556 1_455
O10 N2 O10 121.7(3) . 1_455
O10 N2 O10 40.3(4) 5_556 1_455
O10 N2 O10 139.68(11) 5_656 1_455
N1 C1 Ni1 178.8(3) . .
N1 C1 O13 106.9(3) . .
Ni1 C1 O13 72.8(3) . .
N1 C1 O13 106.9(3) . 1_554
Ni1 C1 O13 72.8(3) . 1_554
O13 C1 O13 137.31(16) . 1_554
N1 C1 O12 113.1(4) . .
Ni1 C1 O12 67.1(4) . .
O13 C1 O12 19.7(4) . .
O13 C1 O12 139.5(5) 1_554 .
N1 C1 O12 113.1(4) . 1_554
Ni1 C1 O12 67.1(4) . 1_554
O13 C1 O12 139.5(5) . 1_554
O13 C1 O12 19.7(4) 1_554 1_554
O12 C1 O12 132.0(5) . 1_554
N1 C1 O10 97.1(2) . .
Ni1 C1 O10 83.34(19) . .
O13 C1 O10 36.9(3) . .
O13 C1 O10 154.0(4) 1_554 .
O12 C1 O10 22.5(6) . .
O12 C1 O10 137.90(9) 1_554 .
N1 C1 O10 97.1(2) . 1_554
Ni1 C1 O10 83.34(19) . 1_554
O13 C1 O10 154.0(4) . 1_554
O13 C1 O10 36.9(3) 1_554 1_554
O12 C1 O10 137.90(9) . 1_554
O12 C1 O10 22.5(6) 1_554 1_554
O10 C1 O10 131.4(2) . 1_554
N1 C1 O11 82.43(14) . 5_655
Ni1 C1 O11 98.34(8) . 5_655
O13 C1 O11 151.1(4) . 5_655
O13 C1 O11 59.1(3) 1_554 5_655
O12 C1 O11 131.5(4) . 5_655
O12 C1 O11 45.6(6) 1_554 5_655
O10 C1 O11 116.1(3) . 5_655
O10 C1 O11 23.2(3) 1_554 5_655
N1 C1 O11 82.43(14) . .
Ni1 C1 O11 98.34(8) . .
O13 C1 O11 59.1(3) . .
O13 C1 O11 151.1(4) 1_554 .
O12 C1 O11 45.6(6) . .
O12 C1 O11 131.5(4) 1_554 .
O10 C1 O11 23.2(3) . .
O10 C1 O11 116.1(3) 1_554 .
O11 C1 O11 96.4(5) 5_655 .
N1 C1 O12 123.6(2) . 5_666
Ni1 C1 O12 56.2(3) . 5_666
O13 C1 O12 17.4(4) . 5_666
O13 C1 O12 125.6(4) 1_554 5_666
O12 C1 O12 16.7(9) . 5_666
O12 C1 O12 123.27(13) 1_554 5_666
O10 C1 O12 39.2(5) . 5_666
O10 C1 O12 136.75(16) 1_554 5_666
O11 C1 O12 139.7(2) 5_655 5_666
O11 C1 O12 62.2(5) . 5_666
N1 C1 O12 123.6(2) . 5_665
Ni1 C1 O12 56.2(3) . 5_665
O13 C1 O12 125.6(4) . 5_665
O13 C1 O12 17.4(4) 1_554 5_665
O12 C1 O12 123.27(13) . 5_665
O12 C1 O12 16.7(9) 1_554 5_665
O10 C1 O12 136.75(16) . 5_665
O10 C1 O12 39.2(5) 1_554 5_665
O11 C1 O12 62.2(5) 5_655 5_665
O11 C1 O12 139.7(2) . 5_665
O12 C1 O12 111.1(6) 5_666 5_665
N2 C2 C2 121.94(17) . 6_556
N2 C2 O13 132.7(3) . .
C2 C2 O13 78.33(8) 6_556 .
N2 C2 O13 132.7(3) . 5_566
C2 C2 O13 78.33(8) 6_556 5_566
O13 C2 O13 90.6(6) . 5_566
N2 C2 O10 99.5(2) . .
C2 C2 O10 78.95(4) 6_556 .
O13 C2 O10 38.3(4) . .
O13 C2 O10 127.4(4) 5_566 .
N2 C2 O10 99.5(2) . 1_455
C2 C2 O10 78.95(4) 6_556 1_455
O13 C2 O10 127.4(4) . 1_455
O13 C2 O10 38.3(4) 5_566 1_455
O10 C2 O10 156.3(2) . 1_455
N2 C2 O11 76.2(2) . 1_455
C2 C2 O11 87.9(4) 6_556 1_455
O13 C2 O11 150.9(4) . 1_455
O13 C2 O11 61.3(3) 5_566 1_455
O10 C2 O11 161.3(3) . 1_455
O10 C2 O11 23.6(3) 1_455 1_455
N2 C2 O11 76.2(2) . .
C2 C2 O11 87.9(4) 6_556 .
O13 C2 O11 61.3(3) . .
O13 C2 O11 150.9(4) 5_566 .
O10 C2 O11 23.6(3) . .
O10 C2 O11 161.3(3) 1_455 .
O11 C2 O11 144.39(13) 1_455 .
N2 C2 O11 85.7(2) . 5_656
C2 C2 O11 71.4(3) 6_556 5_656
O13 C2 O11 59.2(3) . 5_656
O13 C2 O11 140.5(4) 5_566 5_656
O10 C2 O11 22.6(3) . 5_656
O10 C2 O11 147.5(3) 1_455 5_656
O11 C2 O11 139.52(10) 1_455 5_656
O11 C2 O11 16.6(7) . 5_656
N2 C2 O11 85.7(2) . 5_556
C2 C2 O11 71.4(3) 6_556 5_556
O13 C2 O11 140.5(4) . 5_556
O13 C2 O11 59.2(3) 5_566 5_556
O10 C2 O11 147.5(3) . 5_556
O10 C2 O11 22.6(3) 1_455 5_556
O11 C2 O11 16.6(7) 1_455 5_556
O11 C2 O11 139.52(10) . 5_556
O11 C2 O11 129.1(5) 5_656 5_556
N2 C2 O12 117.1(4) . .
C2 C2 O12 80.00(5) 6_556 .
O13 C2 O12 17.4(5) . .
O13 C2 O12 107.8(5) 5_566 .
O10 C2 O12 21.1(5) . .
O10 C2 O12 143.4(4) 1_455 .
O11 C2 O12 165.5(4) 1_455 .
O11 C2 O12 43.9(4) . .
O11 C2 O12 42.9(4) 5_656 .
O11 C2 O12 150.3(4) 5_556 .
N2 C2 O12 117.1(4) . 1_455
C2 C2 O12 80.00(5) 6_556 1_455
O13 C2 O12 107.8(5) . 1_455
O13 C2 O12 17.4(5) 5_566 1_455
O10 C2 O12 143.4(4) . 1_455
O10 C2 O12 21.1(5) 1_455 1_455
O11 C2 O12 43.9(4) 1_455 1_455
O11 C2 O12 165.5(4) . 1_455
O11 C2 O12 150.3(4) 5_656 1_455
O11 C2 O12 42.9(4) 5_556 1_455
O12 C2 O12 124.9(8) . 1_455
N2 C2 H2 119.0 . .
C2 C2 H2 119.0 6_556 .
O13 C2 H2 60.6 . .
O13 C2 H2 60.6 5_566 .
O10 C2 H2 91.6 . .
O10 C2 H2 91.6 1_455 .
O11 C2 H2 106.4 1_455 .
O11 C2 H2 106.4 . .
O11 C2 H2 114.0 5_656 .
O11 C2 H2 114.0 5_556 .
O12 C2 H2 73.1 . .
O12 C2 H2 73.1 1_455 .

loop_
_geom_bond_atom_site_label_1
_geom_bond_atom_site_label_2
_geom_bond_distance
_geom_bond_site_symmetry_2
Ni1 C1 1.866(3) 5_665
Ni1 C1 1.866(3) .
Ni1 C1 1.866(3) 3_565
Ni1 C1 1.866(3) 7_655
Ni1 O12 3.443(6) 5_666
Ni1 O12 3.443(6) 1_554
Ni1 O12 3.443(6) .
Ni1 O12 3.443(6) 5_665
Ni1 O13 3.566(8) 5_666
Ni1 O13 3.566(8) 1_554
Ni1 O13 3.566(8) .
Ni1 O13 3.566(8) 5_665
Fe1 N1 1.944(3) .
Fe1 N1 1.944(3) 5
Fe1 N1 1.944(3) 3
Fe1 N1 1.944(3) 7
Fe1 N2 1.986(3) 5
Fe1 N2 1.986(3) .
Fe1 O11 4.544(15) 5
Fe1 O11 4.544(15) .
Fe1 O11 4.544(15) 5_655
Fe1 O11 4.544(15) 1_455
O10 O12 1.45(4) .
O10 O11 1.511(17) .
O10 O11 1.511(17) 5_656
O10 O13 2.332(18) 5_666
O10 O13 2.332(18) .
O10 O12 2.65(4) 5_666
O10 O10 2.81(3) 5_656
O10 C2 3.6345(13) .
O10 C2 3.6345(13) 6_656
O10 C2 3.6345(13) 6_556
O10 C2 3.6345(13) 1_655
O10 C1 3.719(3) 7_656
O10 C1 3.719(3) .
O10 C1 3.719(3) 1_556
O10 C1 3.719(3) 7_655
O10 Ni1 3.963(8) 1_556
O10 N1 4.0260(13) 7_656
O10 N1 4.0260(13) .
O10 N1 4.0260(13) 7_655
O11 O11 1.12(5) 5_656
O11 O10 1.511(17) 5_656
O11 O12 2.91(3) .
O11 O12 2.91(3) 5_656
O11 N2 3.655(6) .
O11 N2 3.655(6) 1_655
O11 O13 3.672(9) 5_666
O11 O13 3.672(9) 1_545
O11 O13 3.672(9) .
O11 O13 3.672(9) 5_656
O11 C2 3.7358(13) 2
O11 C2 3.7358(13) 1_655
O11 C2 3.7358(13) 2_655
O11 C2 3.7358(13) .
O11 C1 3.795(19) 3
O11 C1 3.795(19) 5_655
O11 C1 3.795(19) .
O11 C1 3.795(19) 7_655
O11 N1 3.817(19) 3
O12 O12 1.20(7) 5_666
O12 O13 1.26(3) 5_666
O12 O13 1.26(3) .
O12 O10 2.65(4) 5_666
O12 O11 2.91(3) 5_656
O12 Ni1 3.443(6) 1_556
O12 C1 3.710(7) .
O12 C1 3.710(7) 7_656
O12 C1 3.710(7) 7_655
O12 C1 3.710(7) 1_556
O12 C2 4.012(15) .
O12 C2 4.012(15) 6_556
O12 C2 4.012(15) 6_656
O12 C2 4.012(15) 1_655
O12 O11 4.10(3) 5_666
O12 O11 4.10(3) 1_565
O12 C1 4.112(16) 5_666
O13 O12 1.26(3) 5_666
O13 O13 2.21(5) 5_666
O13 O10 2.332(18) 5_666
O13 C2 3.446(18) .
O13 C2 3.446(18) 6_556
O13 C2 3.446(18) 5_566
O13 C2 3.446(18) 2_565
O13 Ni1 3.566(8) 1_556
O13 C1 3.6396(19) .
O13 C1 3.6396(19) 3_566
O13 C1 3.6396(19) 3_565
O13 C1 3.6396(19) 1_556
O13 O11 3.672(9) 5_666
O13 O11 3.672(9) 1_565
O13 O11 3.672(9) 5_656
O13 N1 4.123(7) .
N1 C1 1.149(4) .
N1 O11 3.817(19) 5_655
N1 O10 4.0260(13) 1_554
N1 O13 4.123(7) 1_554
N2 C2 1.337(3) .
N2 C2 1.337(3) 2
N2 O11 3.655(6) 1_455
N2 O11 4.064(12) 5_656
N2 O11 4.064(12) 5_556
N2 O10 4.073(6) 5_556
N2 O10 4.073(6) 5_656
N2 O10 4.073(6) 1_455
C1 O13 3.6396(19) 1_554
C1 O12 3.710(7) 1_554
C1 O10 3.719(3) 1_554
C1 O11 3.795(19) 5_655
C1 O12 4.112(16) 5_666
C1 O12 4.112(16) 5_665
C2 C2 1.394(6) 6_556
C2 O13 3.446(18) 5_566
C2 O10 3.6345(13) 1_455
C2 O11 3.7358(14) 1_455
C2 O11 3.940(8) 5_656
C2 O11 3.940(8) 5_556
C2 O12 4.012(15) 1_455
C2 H2 0.9500 .
